data_1100123
loop_
_publ_author_name
'A. Martel'
'V. Maisonneuve'
'E. Brown'
'G. Dujardin'

_journal_issue 4
_journal_name_full Synthesis
_journal_page_first 539
_journal_page_last 544
_journal_paper_doi 10.1055/s-2003-37657
_journal_year 2003
_chemical_formula_moiety 'C21 H31 I1 O4'
_chemical_formula_sum 'C21 H31 I O4'
_chemical_melting_point 348.15
_chemical_name_systematic
;
(7R*,8R*,10R*)-(+-)-10-Benzyloxymethyl-8-t-butoxy-7-iodo-1-oxacyclodecan-2-one
;
_space_group_IT_number 2
_symmetry_cell_setting triclinic
_symmetry_Int_Tables_number 2
_symmetry_space_group_name_Hall '-P 1'
_symmetry_space_group_name_H-M 'P -1'
_cell_angle_alpha 91.7(2)
_cell_angle_beta 90.51(4)
_cell_angle_gamma 93.21(7)
_cell_formula_units_Z 2
_cell_length_a 6.150(3)
_cell_length_b 12.32(5)
_cell_length_c 14.549(14)
_cell_volume 1100.073
_diffrn_ambient_temperature 293
_exptl_crystal_colour yellow
_exptl_crystal_density_diffrn 1.432
_exptl_crystal_description needle
_refine_ls_R_factor_gt 0.1189
_refine_ls_wR_factor_gt 0.1189
_cod_original_formula_sum 'C21 H31 I1 O4'
_cod_database_code 1100123

loop_
_symmetry_equiv_pos_site_id
_symmetry_equiv_pos_as_xyz
1 x,y,z
2 -x,-y,-z

loop_
_atom_site_label
_atom_site_type_symbol
_atom_site_fract_x
_atom_site_fract_y
_atom_site_fract_z
C1 C 0.761(4) -0.0576(17) 0.3927(14)
C2 C 0.724(4) 0.0598(18) 0.4194(15)
H1 H 0.85540 0.10350 0.40650
H2 H 0.70180 0.06440 0.48530
C3 C 0.532(3) 0.1110(19) 0.3722(14)
H3 H 0.50580 0.17960 0.40350
H4 H 0.40210 0.06330 0.37820
C4 C 0.570(4) 0.1313(19) 0.2691(15)
H5 H 0.44400 0.16520 0.24510
H6 H 0.69360 0.18350 0.26460
C5 C 0.612(3) 0.0360(17) 0.2077(15)
H7 H 0.74070 0.00300 0.23050
H8 H 0.64550 0.06240 0.14710
C6 C 0.418(3) -0.0579(14) 0.1970(12)
H9 H 0.34730 -0.06780 0.25650
C7 C 0.489(3) -0.1621(16) 0.1621(13)
H10 H 0.56100 -0.15130 0.10300
C8 C 0.651(3) -0.2137(16) 0.2301(12)
H11 H 0.67770 -0.28620 0.20650
H12 H 0.78870 -0.17120 0.22860
C9 C 0.584(3) -0.2229(17) 0.3320(13)
H13 H 0.69440 -0.26180 0.36460
C10 C 0.365(3) -0.2790(17) 0.3478(14)
H14 H 0.24990 -0.23190 0.33160
H15 H 0.34750 -0.34520 0.31010
O1 O 0.352(2) -0.3034(11) 0.4412(8)
C11 C 0.151(4) -0.345(2) 0.4637(16)
H16 H 0.11650 -0.41060 0.42700
H17 H 0.04400 -0.29270 0.44900
C12 C 0.134(3) -0.3701(17) 0.5628(14)
C13 C 0.282(3) -0.4238(17) 0.6064(14)
H18 H 0.40290 -0.44370 0.57340
C14 C 0.270(5) -0.452(2) 0.698(2)
H19 H 0.37990 -0.48900 0.72550
C15 C 0.089(5) -0.425(2) 0.745(2)
H20 H 0.07490 -0.44460 0.80560
C16 C -0.066(5) -0.371(2) 0.7058(19)
H21 H -0.18550 -0.35160 0.74040
C17 C -0.053(4) -0.342(2) 0.6129(18)
H22 H -0.16370 -0.30560 0.58520
O2 O 0.5734(18) -0.1158(11) 0.3742(8)
O3 O 0.936(2) -0.0967(13) 0.3873(11)
I1 I 0.1899(2) 0.01191(16) 0.10077(11)
O4 O 0.2964(19) -0.2305(10) 0.1471(8)
C18 C 0.278(3) -0.3116(18) 0.0716(14)
C19 C 0.387(5) -0.267(2) -0.015(2)
H23 H 0.29820 -0.21390 -0.04120
H24 H 0.40350 -0.32550 -0.05900
H25 H 0.52750 -0.23370 0.00110
C20 C 0.031(4) -0.322(2) 0.0563(19)
H26 H -0.04090 -0.29810 0.11090
H27 H -0.01370 -0.39690 0.04230
H28 H -0.00810 -0.27830 0.00590
C21 C 0.370(5) -0.419(2) 0.097(2)
H29 H 0.52380 -0.40870 0.10750
H30 H 0.34240 -0.47170 0.04740
H31 H 0.30080 -0.44520 0.15160

loop_
_atom_type_symbol
_atom_type_radius_bond
C 0.68
H 0.23
I 1.40
O 0.68
